data_7218769
loop_
_publ_author_name
'Rahiman, Kalilur'
'Arthi, P.'
'Reddy, Dastagiri'
'Sakthivel, Natarajan'
'arun, Y'
'Paramasivan Thirumalai, Perumal'
'haleel, azees'
'veena, V'

_publ_section_title
;
 DNA-binding, molecular docking and apoptotic inducing activity of
 nickel(II), copper(II) and zinc(II) complexes of pyridine-based
 tetrazolo[1,5-a]pyrimidine ligands
;
_journal_name_full 'RSC Adv.'
_journal_paper_doi 10.1039/C4RA11197D
_journal_year 2014
_chemical_formula_sum 'C13 H16 N6 O3'
_chemical_formula_weight 304.32
_chemical_name_systematic
; 
 ? 
;
_space_group_IT_number 61
_symmetry_cell_setting orthorhombic
_symmetry_space_group_name_Hall '-P 2ac 2ab'
_symmetry_space_group_name_H-M 'P b c a'
_atom_sites_solution_hydrogens geom
_atom_sites_solution_primary direct
_atom_sites_solution_secondary difmap
_audit_creation_method SHELXL-97
_cell_angle_alpha 90.00
_cell_angle_beta 90.00
_cell_angle_gamma 90.00
_cell_formula_units_Z 8
_cell_length_a 9.3144(3)
_cell_length_b 17.8682(5)
_cell_length_c 18.0638(6)
_cell_measurement_reflns_used 2640
_cell_measurement_temperature 293(2)
_cell_measurement_theta_max 29.0
_cell_measurement_theta_min 2.71
_cell_volume 3006.39(16)
_computing_cell_refinement 'CrysAlis Pro (Oxford Diffraction, 2007)'
_computing_data_collection 'CrysAlis Pro (Oxford Diffraction, 2004)'
_computing_data_reduction 'CrysAlis RED (Oxford Diffraction, 2007)'
_computing_molecular_graphics 'ORTEP3 (Farrugia, 1997) and Mercury (Bruno et al., 2002)'
_computing_publication_material 'SHELXL-97 (Sheldrick, 2008)'
_computing_structure_refinement 'SHELXL-97 (Sheldrick, 1997)'
_computing_structure_solution 'SIR92 (Altomare et al., 1993)'
_diffrn_ambient_temperature 293(2)
_diffrn_measured_fraction_theta_full 0.999
_diffrn_measured_fraction_theta_max 0.999
_diffrn_measurement_device_type 'Oxford Diffraction Xcalibur CCD diffractometer'
_diffrn_measurement_method '\w and \f scan'
_diffrn_radiation_monochromator graphite
_diffrn_radiation_source 'fine-focus sealed tube'
_diffrn_radiation_type MoK\a
_diffrn_radiation_wavelength 0.71073
_diffrn_reflns_av_R_equivalents 0.0459
_diffrn_reflns_av_sigmaI/netI 0.0338
_diffrn_reflns_limit_h_max 11
_diffrn_reflns_limit_h_min -11
_diffrn_reflns_limit_k_max 21
_diffrn_reflns_limit_k_min -21
_diffrn_reflns_limit_l_max 20
_diffrn_reflns_limit_l_min -21
_diffrn_reflns_number 16734
_diffrn_reflns_theta_full 25.00
_diffrn_reflns_theta_max 25.00
_diffrn_reflns_theta_min 2.71
_exptl_absorpt_coefficient_mu 0.100
_exptl_absorpt_correction_T_max 0.9852
_exptl_absorpt_correction_T_min 0.9707
_exptl_absorpt_correction_type multi-scan
_exptl_absorpt_process_details 'CrysAlis RED (Oxford Diffraction, 2007)'
_exptl_crystal_colour colourles
_exptl_crystal_density_diffrn 1.345
_exptl_crystal_density_method 'not measured'
_exptl_crystal_description block
_exptl_crystal_F_000 1280
_exptl_crystal_size_max 0.30
_exptl_crystal_size_mid 0.25
_exptl_crystal_size_min 0.15
_refine_diff_density_max 0.185
_refine_diff_density_min -0.205
_refine_diff_density_rms 0.036
_refine_ls_extinction_method none
_refine_ls_goodness_of_fit_ref 1.054
_refine_ls_hydrogen_treatment mixed
_refine_ls_matrix_type full
_refine_ls_number_parameters 232
_refine_ls_number_reflns 2640
_refine_ls_number_restraints 19
_refine_ls_restrained_S_all 1.053
_refine_ls_R_factor_all 0.0739
_refine_ls_R_factor_gt 0.0468
_refine_ls_shift/su_max 0.002
_refine_ls_shift/su_mean 0.000
_refine_ls_structure_factor_coef Fsqd
_refine_ls_weighting_details 'calc w=1/[\s^2^(Fo^2^)+(0.0586P)^2^+0.5934P] where P=(Fo^2^+2Fc^2^)/3'
_refine_ls_weighting_scheme calc
_refine_ls_wR_factor_gt 0.1142
_refine_ls_wR_factor_ref 0.1298
_reflns_number_gt 1856
_reflns_number_total 2640
_reflns_threshold_expression >2sigma(I)
_cod_data_source_file c4ra11197d2.cif
_cod_data_source_block shelxl
_cod_original_sg_symbol_H-M Pbca
_cod_database_code 7218769

loop_
_symmetry_equiv_pos_as_xyz
'x, y, z'
'-x+1/2, -y, z+1/2'
'x+1/2, -y+1/2, -z'
'-x, y+1/2, -z+1/2'
'-x, -y, -z'
'x-1/2, y, -z-1/2'
'-x-1/2, y-1/2, z'
'x, -y-1/2, z-1/2'

loop_
_atom_site_label
_atom_site_type_symbol
_atom_site_fract_x
_atom_site_fract_y
_atom_site_fract_z
_atom_site_U_iso_or_equiv
_atom_site_adp_type
_atom_site_occupancy
_atom_site_symmetry_multiplicity
_atom_site_calc_flag
_atom_site_refinement_flags
_atom_site_disorder_assembly
_atom_site_disorder_group
C1 C 0.1488(14) 0.2482(9) 0.6885(8) 0.117(5) Uani 0.66(2) 1 d PDU A 1
H1A H 0.2049 0.2916 0.6766 0.175 Uiso 0.66(2) 1 calc PR A 1
H1B H 0.0718 0.2623 0.7210 0.175 Uiso 0.66(2) 1 calc PR A 1
H1C H 0.1099 0.2272 0.6439 0.175 Uiso 0.66(2) 1 calc PR A 1
C2 C 0.2429(12) 0.1910(6) 0.7264(5) 0.069(3) Uani 0.66(2) 1 d PDU A 1
H2A H 0.3015 0.2145 0.7642 0.082 Uiso 0.66(2) 1 calc PR A 1
H2B H 0.1849 0.1523 0.7492 0.082 Uiso 0.66(2) 1 calc PR A 1
C1' C 0.218(3) 0.2691(11) 0.7119(11) 0.098(6) Uani 0.34(2) 1 d PDU A 2
H1'1 H 0.3093 0.2812 0.7332 0.147 Uiso 0.34(2) 1 calc PR A 2
H1'2 H 0.1426 0.2883 0.7429 0.147 Uiso 0.34(2) 1 calc PR A 2
H1'3 H 0.2106 0.2912 0.6635 0.147 Uiso 0.34(2) 1 calc PR A 2
C2' C 0.2033(18) 0.1857(12) 0.7056(15) 0.084(6) Uani 0.34(2) 1 d PDU A 2
H2'1 H 0.1955 0.1632 0.7543 0.101 Uiso 0.34(2) 1 calc PR A 2
H2'2 H 0.1185 0.1727 0.6772 0.101 Uiso 0.34(2) 1 calc PR A 2
C3 C 0.4176(2) 0.10428(12) 0.69189(12) 0.0479(6) Uani 1 1 d . A .
C4 C 0.5173(2) 0.08040(11) 0.63433(11) 0.0392(5) Uani 1 1 d . . .
C5 C 0.5980(2) 0.01796(11) 0.64309(12) 0.0448(5) Uani 1 1 d . . .
C6 C 0.6830(2) 0.02609(11) 0.52042(12) 0.0436(5) Uani 1 1 d . . .
C7 C 0.5172(2) 0.12708(10) 0.56356(11) 0.0381(5) Uani 1 1 d . . .
H7 H 0.4185 0.1310 0.5452 0.046 Uiso 1 1 calc R . .
C8 C 0.5784(2) 0.20549(10) 0.57276(10) 0.0367(5) Uani 1 1 d . . .
C9 C 0.7228(2) 0.21647(11) 0.58431(11) 0.0447(5) Uani 1 1 d . . .
H9 H 0.7853 0.1760 0.5871 0.054 Uiso 1 1 calc R . .
C10 C 0.7734(3) 0.28862(13) 0.59166(12) 0.0536(6) Uani 1 1 d . . .
H10 H 0.8713 0.2954 0.5992 0.064 Uiso 1 1 calc R . .
C11 C 0.5513(3) 0.33789(13) 0.57683(14) 0.0632(7) Uani 1 1 d . . .
H11 H 0.4913 0.3794 0.5739 0.076 Uiso 1 1 calc R . .
C12 C 0.4918(2) 0.26785(12) 0.56874(12) 0.0504(6) Uani 1 1 d . . .
H12 H 0.3937 0.2627 0.5606 0.060 Uiso 1 1 calc R . .
C13 C 0.6022(3) -0.03097(13) 0.71067(13) 0.0651(7) Uani 1 1 d . . .
H13A H 0.6496 -0.0049 0.7502 0.098 Uiso 1 1 calc R . .
H13B H 0.6537 -0.0761 0.6996 0.098 Uiso 1 1 calc R . .
H13C H 0.5060 -0.0432 0.7254 0.098 Uiso 1 1 calc R . .
N1 N 0.6841(2) -0.00828(10) 0.58683(11) 0.0524(5) Uani 1 1 d D . .
N2 N 0.7512(2) 0.00825(11) 0.45897(11) 0.0562(5) Uani 1 1 d . . .
N3 N 0.7100(2) 0.06147(12) 0.40898(11) 0.0606(6) Uani 1 1 d . . .
N4 N 0.6220(2) 0.10903(11) 0.43794(10) 0.0528(5) Uani 1 1 d . . .
N5 N 0.60345(17) 0.08638(9) 0.50919(9) 0.0410(4) Uani 1 1 d . . .
N6 N 0.6903(2) 0.34906(10) 0.58859(11) 0.0597(6) Uani 1 1 d . . .
O1 O 0.33317(17) 0.15942(9) 0.66794(9) 0.0621(5) Uani 1 1 d D . .
O2 O 0.4075(2) 0.07990(11) 0.75389(10) 0.0799(6) Uani 1 1 d . . .
O1W O 0.9878(3) 0.08148(18) 0.58925(14) 0.1171(9) Uani 1 1 d D . .
H1 H 0.731(2) -0.0532(11) 0.5891(13) 0.072(8) Uiso 1 1 d D . .
H1W H 1.073(4) 0.055(3) 0.574(2) 0.20(2) Uiso 1 1 d D . .
H2W H 0.980(5) 0.073(3) 0.6416(11) 0.20(2) Uiso 1 1 d D . .

loop_
_atom_site_aniso_label
_atom_site_aniso_U_11
_atom_site_aniso_U_22
_atom_site_aniso_U_33
_atom_site_aniso_U_23
_atom_site_aniso_U_13
_atom_site_aniso_U_12
C1 0.105(7) 0.106(9) 0.139(9) 0.039(6) 0.048(6) 0.064(7)
C2 0.067(4) 0.074(4) 0.065(5) 0.006(3) 0.030(4) 0.012(3)
C1' 0.135(17) 0.085(11) 0.074(9) 0.002(6) 0.029(10) 0.051(11)
C2' 0.068(8) 0.114(10) 0.072(11) -0.016(8) 0.018(8) 0.007(8)
C3 0.0503(13) 0.0448(13) 0.0487(14) 0.0046(11) -0.0003(11) -0.0078(11)
C4 0.0427(11) 0.0315(11) 0.0434(12) 0.0019(9) -0.0008(9) -0.0077(9)
C5 0.0509(13) 0.0327(12) 0.0508(13) 0.0036(9) -0.0055(11) -0.0078(9)
C6 0.0471(12) 0.0278(11) 0.0558(14) -0.0055(9) -0.0008(11) -0.0040(9)
C7 0.0408(11) 0.0312(11) 0.0422(11) 0.0000(8) -0.0012(9) -0.0025(9)
C8 0.0439(11) 0.0298(10) 0.0364(11) 0.0033(8) 0.0008(9) -0.0019(9)
C9 0.0463(12) 0.0322(11) 0.0557(13) 0.0024(9) -0.0018(10) 0.0008(9)
C10 0.0535(13) 0.0466(14) 0.0608(15) 0.0019(11) -0.0026(11) -0.0113(11)
C11 0.0688(17) 0.0315(12) 0.0893(19) 0.0067(12) -0.0029(14) 0.0057(12)
C12 0.0490(12) 0.0351(12) 0.0671(15) 0.0061(10) -0.0044(11) 0.0018(10)
C13 0.0857(18) 0.0434(14) 0.0662(16) 0.0168(12) -0.0069(14) 0.0011(13)
N1 0.0638(13) 0.0300(10) 0.0635(13) 0.0033(9) 0.0007(10) 0.0092(9)
N2 0.0600(12) 0.0461(12) 0.0626(13) -0.0134(10) 0.0066(10) 0.0000(9)
N3 0.0672(13) 0.0571(13) 0.0573(12) -0.0119(10) 0.0090(10) -0.0066(11)
N4 0.0659(12) 0.0474(12) 0.0452(11) -0.0005(9) 0.0052(9) -0.0066(10)
N5 0.0500(10) 0.0317(10) 0.0412(10) 0.0003(7) 0.0027(8) -0.0033(8)
N6 0.0719(14) 0.0319(11) 0.0752(14) 0.0052(9) 0.0008(11) -0.0080(10)
O1 0.0676(11) 0.0526(10) 0.0661(11) 0.0108(8) 0.0242(9) 0.0125(8)
O2 0.0854(13) 0.1016(15) 0.0526(11) 0.0205(10) 0.0119(9) 0.0107(11)
O1W 0.1041(18) 0.166(3) 0.0813(17) -0.0019(16) 0.0018(13) 0.0492(17)

loop_
_atom_type_symbol
_atom_type_description
_atom_type_scat_dispersion_real
_atom_type_scat_dispersion_imag
_atom_type_scat_source
C C 0.0033 0.0016 'International Tables Vol C Tables 4.2.6.8 and 6.1.1.4'
H H 0.0000 0.0000 'International Tables Vol C Tables 4.2.6.8 and 6.1.1.4'
N N 0.0061 0.0033 'International Tables Vol C Tables 4.2.6.8 and 6.1.1.4'
O O 0.0106 0.0060 'International Tables Vol C Tables 4.2.6.8 and 6.1.1.4'

loop_
_geom_angle_atom_site_label_1
_geom_angle_atom_site_label_2
_geom_angle_atom_site_label_3
_geom_angle
O1 C2 C1 105.5(8)
O1 C2 H2A 110.6
C1 C2 H2A 110.6
O1 C2 H2B 110.6
C1 C2 H2B 110.6
H2A C2 H2B 108.8
C2' C1' H1'1 109.5
C2' C1' H1'2 109.5
H1'1 C1' H1'2 109.5
C2' C1' H1'3 109.5
H1'1 C1' H1'3 109.5
H1'2 C1' H1'3 109.5
O1 C2' C1' 106.2(15)
O1 C2' H2'1 110.5
C1' C2' H2'1 110.5
O1 C2' H2'2 110.5
C1' C2' H2'2 110.5
H2'1 C2' H2'2 108.7
O2 C3 O1 121.5(2)
O2 C3 C4 127.4(2)
O1 C3 C4 111.14(18)
C5 C4 C3 120.74(19)
C5 C4 C7 123.25(19)
C3 C4 C7 115.91(18)
C4 C5 N1 121.17(19)
C4 C5 C13 126.1(2)
N1 C5 C13 112.73(19)
N2 C6 N5 109.7(2)
N2 C6 N1 129.5(2)
N5 C6 N1 120.8(2)
N5 C7 C8 108.96(15)
N5 C7 C4 106.88(16)
C8 C7 C4 114.29(16)
N5 C7 H7 108.9
C8 C7 H7 108.9
C4 C7 H7 108.9
C9 C8 C12 117.75(19)
C9 C8 C7 120.98(18)
C12 C8 C7 121.27(18)
C8 C9 C10 118.8(2)
C8 C9 H9 120.6
C10 C9 H9 120.6
N6 C10 C9 123.8(2)
N6 C10 H10 118.1
C9 C10 H10 118.1
N6 C11 C12 123.2(2)
N6 C11 H11 118.4
C12 C11 H11 118.4
C11 C12 C8 119.6(2)
C11 C12 H12 120.2
C8 C12 H12 120.2
C5 C13 H13A 109.5
C5 C13 H13B 109.5
H13A C13 H13B 109.5
C5 C13 H13C 109.5
H13A C13 H13C 109.5
H13B C13 H13C 109.5
C6 N1 C5 119.82(19)
C6 N1 H1 116.3(15)
C5 N1 H1 123.0(15)
C6 N2 N3 104.66(19)
N4 N3 N2 111.62(18)
N3 N4 N5 105.54(18)
C6 N5 N4 108.44(17)
C6 N5 C7 127.55(18)
N4 N5 C7 123.86(16)
C11 N6 C10 116.9(2)
C3 O1 C2 113.0(4)
C3 O1 C2' 125.0(12)
C2 O1 C2' 21.0(11)
H1W O1W H2W 106(2)

loop_
_geom_bond_atom_site_label_1
_geom_bond_atom_site_label_2
_geom_bond_distance
C1 C2 1.511(12)
C1 H1A 0.9600
C1 H1B 0.9600
C1 H1C 0.9600
C2 O1 1.463(5)
C2 H2A 0.9700
C2 H2B 0.9700
C1' C2' 1.500(18)
C1' H1'1 0.9600
C1' H1'2 0.9600
C1' H1'3 0.9600
C2' O1 1.465(8)
C2' H2'1 0.9700
C2' H2'2 0.9700
C3 O2 1.205(2)
C3 O1 1.333(3)
C3 C4 1.457(3)
C4 C5 1.355(3)
C4 C7 1.526(3)
C5 N1 1.377(3)
C5 C13 1.502(3)
C6 N2 1.318(3)
C6 N5 1.323(3)
C6 N1 1.348(3)
C7 N5 1.463(2)
C7 C8 1.522(3)
C7 H7 0.9800
C8 C9 1.375(3)
C8 C12 1.378(3)
C9 C10 1.379(3)
C9 H9 0.9300
C10 N6 1.330(3)
C10 H10 0.9300
C11 N6 1.327(3)
C11 C12 1.377(3)
C11 H11 0.9300
C12 H12 0.9300
C13 H13A 0.9600
C13 H13B 0.9600
C13 H13C 0.9600
N1 H1 0.917(16)
N2 N3 1.366(3)
N3 N4 1.291(3)
N4 N5 1.360(2)
O1W H1W 0.964(18)
O1W H2W 0.961(19)

loop_
_geom_hbond_atom_site_label_D
_geom_hbond_atom_site_label_H
_geom_hbond_atom_site_label_A
_geom_hbond_distance_DH
_geom_hbond_distance_HA
_geom_hbond_distance_DA
_geom_hbond_angle_DHA
_geom_hbond_site_symmetry_A
N1 H1 N6 0.917(16) 1.892(17) 2.805(3) 173(2) 7_755
O1W H1W N2 0.964(18) 2.077(19) 3.040(3) 176(4) 5_756
O1W H2W O2 0.961(19) 2.01(2) 2.931(3) 160(4) 6_657

loop_
_geom_torsion_atom_site_label_1
_geom_torsion_atom_site_label_2
_geom_torsion_atom_site_label_3
_geom_torsion_atom_site_label_4
_geom_torsion
O2 C3 C4 C5 9.9(4)
O1 C3 C4 C5 -170.17(19)
O2 C3 C4 C7 -173.5(2)
O1 C3 C4 C7 6.4(3)
C3 C4 C5 N1 174.93(19)
C7 C4 C5 N1 -1.4(3)
C3 C4 C5 C13 -3.0(3)
C7 C4 C5 C13 -179.3(2)
C5 C4 C7 N5 6.5(3)
C3 C4 C7 N5 -169.97(16)
C5 C4 C7 C8 -114.1(2)
C3 C4 C7 C8 69.4(2)
N5 C7 C8 C9 -49.0(2)
C4 C7 C8 C9 70.5(2)
N5 C7 C8 C12 130.0(2)
C4 C7 C8 C12 -110.5(2)
C12 C8 C9 C10 0.4(3)
C7 C8 C9 C10 179.42(18)
C8 C9 C10 N6 0.3(3)
N6 C11 C12 C8 0.0(4)
C9 C8 C12 C11 -0.5(3)
C7 C8 C12 C11 -179.5(2)
N2 C6 N1 C5 -176.6(2)
N5 C6 N1 C5 2.2(3)
C4 C5 N1 C6 -3.6(3)
C13 C5 N1 C6 174.6(2)
N5 C6 N2 N3 0.4(2)
N1 C6 N2 N3 179.3(2)
C6 N2 N3 N4 0.0(2)
N2 N3 N4 N5 -0.4(2)
N2 C6 N5 N4 -0.7(2)
N1 C6 N5 N4 -179.68(18)
N2 C6 N5 C7 -176.43(17)
N1 C6 N5 C7 4.6(3)
N3 N4 N5 C6 0.7(2)
N3 N4 N5 C7 176.60(17)
C8 C7 N5 C6 115.7(2)
C4 C7 N5 C6 -8.3(3)
C8 C7 N5 N4 -59.4(2)
C4 C7 N5 N4 176.59(16)
C12 C11 N6 C10 0.7(4)
C9 C10 N6 C11 -0.8(3)
O2 C3 O1 C2 6.6(7)
C4 C3 O1 C2 -173.4(6)
O2 C3 O1 C2' -13.3(12)
C4 C3 O1 C2' 166.8(11)
C1 C2 O1 C3 -176.3(12)
C1 C2 O1 C2' -47(3)
C1' C2' O1 C3 129(2)
C1' C2' O1 C2 69(3)
